data_1547457
loop_
_publ_author_name
'Etayo, Pablo'
'Escudero, Eduardo Carmelo'
'Pericas, Miquel A.'

_publ_section_title
;
 5,5&#x2019;-Bistriazoles as axially chiral, multidentate ligands:
 Synthesis, configurational stability and catalytic application of their
 scandium(III) complexes
;
_journal_name_full 'Catal. Sci. Technol.'
_journal_paper_doi 10.1039/C7CY01518F
_journal_year 2017
_chemical_formula_sum 'C24 H30 N8'
_chemical_formula_weight 430.56
_space_group_IT_number 2
_space_group_name_Hall '-P 1'
_symmetry_cell_setting triclinic
_symmetry_space_group_name_Hall '-P 1'
_symmetry_space_group_name_H-M 'P -1'
_atom_sites_solution_hydrogens geom
_audit_creation_method SHELXL-2014/7
_audit_update_record
;
2016-12-20 deposited with the CCDC.
2017-09-25 downloaded from the CCDC.
;
_cell_angle_alpha 80.071(2)
_cell_angle_beta 89.817(2)
_cell_angle_gamma 79.781(2)
_cell_formula_units_Z 4
_cell_length_a 9.4167(6)
_cell_length_b 14.0835(8)
_cell_length_c 17.8245(10)
_cell_measurement_reflns_used 9297
_cell_measurement_temperature 100(2)
_cell_measurement_theta_max 29.96
_cell_measurement_theta_min 2.20
_cell_volume 2290.6(2)
_computing_cell_refinement 'Bruker APEX2 v2011.4-0'
_computing_data_collection 'Bruker APEX2 v2011.4-0'
_computing_data_reduction 'Bruker SAINT V7.60A'
_computing_molecular_graphics 'Bruker SHELXTL'
_computing_publication_material 'Bruker SHELXTL'
_computing_structure_refinement 'SHELXL-2014 (Sheldrick, 2014)'
_computing_structure_solution Sir2011
_diffrn_ambient_temperature 100(2)
_diffrn_detector_area_resol_mean 512
_diffrn_detector_type '4K CCD area detector APEX II'
_diffrn_measured_fraction_theta_full 0.999
_diffrn_measured_fraction_theta_max 0.905
_diffrn_measurement_device_type 'APEX DUO Kappa 4-axis goniometer'
_diffrn_measurement_method
;
 Fullsphere data collection, phi and omega scans
;
_diffrn_measurement_specimen_support 'magnetic support with MicroMount'
_diffrn_radiation_monochromator 'Quazar MX Multilayer Optics'
_diffrn_radiation_type MoK\a
_diffrn_radiation_wavelength 0.71073
_diffrn_reflns_av_R_equivalents 0.0261
_diffrn_reflns_av_unetI/netI 0.0257
_diffrn_reflns_Laue_measured_fraction_full 0.999
_diffrn_reflns_Laue_measured_fraction_max 0.905
_diffrn_reflns_limit_h_max 13
_diffrn_reflns_limit_h_min -13
_diffrn_reflns_limit_k_max 19
_diffrn_reflns_limit_k_min -19
_diffrn_reflns_limit_l_max 25
_diffrn_reflns_limit_l_min -25
_diffrn_reflns_number 60581
_diffrn_reflns_point_group_measured_fraction_full 0.999
_diffrn_reflns_point_group_measured_fraction_max 0.905
_diffrn_reflns_theta_full 25.242
_diffrn_reflns_theta_max 30.324
_diffrn_reflns_theta_min 1.492
_diffrn_source 'Microfocus source E025 IuS'
_diffrn_source_current 0.6
_diffrn_source_power 50
_diffrn_source_size '0.2 mm x 0.2 mm fine focus'
_diffrn_source_type 'Bruker APEX DUO'
_exptl_absorpt_coefficient_mu 0.079
_exptl_absorpt_correction_T_max 0.986
_exptl_absorpt_correction_T_min 0.922
_exptl_absorpt_correction_type empirical
_exptl_absorpt_process_details
; 
 SADABS Version 2008/1 Bruker-Nonius
 Blessing, Acta Cryst. (1995) A51 33-38
;
_exptl_crystal_colour orange
_exptl_crystal_density_diffrn 1.248
_exptl_crystal_description block
_exptl_crystal_F_000 920
_exptl_crystal_size_max 0.35
_exptl_crystal_size_mid 0.25
_exptl_crystal_size_min 0.18
_refine_diff_density_max 0.393
_refine_diff_density_min -0.251
_refine_diff_density_rms 0.047
_refine_ls_extinction_method none
_refine_ls_goodness_of_fit_ref 1.030
_refine_ls_hydrogen_treatment constr
_refine_ls_matrix_type full
_refine_ls_number_parameters 585
_refine_ls_number_reflns 12447
_refine_ls_number_restraints 0
_refine_ls_restrained_S_all 1.030
_refine_ls_R_factor_all 0.0632
_refine_ls_R_factor_gt 0.0444
_refine_ls_shift/su_max 0.000
_refine_ls_shift/su_mean 0.000
_refine_ls_structure_factor_coef Fsqd
_refine_ls_weighting_details 'w=1/[\s^2^(Fo^2^)+(0.0677P)^2^+0.7129P] where P=(Fo^2^+2Fc^2^)/3'
_refine_ls_weighting_scheme calc
_refine_ls_wR_factor_gt 0.1212
_refine_ls_wR_factor_ref 0.1343
_reflns_Friedel_coverage 0.000
_reflns_number_gt 9472
_reflns_number_total 12447
_reflns_threshold_expression 'I > 2\s(I)'
_cod_data_source_file c7cy01518f2.cif
_cod_data_source_block mo_pll560_0m
_cod_depositor_comments
;
The following automatic conversions were performed:

'_symmetry_cell_setting' value 'Triclinic' changed to 'triclinic'
according to
/home/data/users/saulius/crontab/automatic-downloads/rss-feeds/RSC/lib/dictionaries/cif_core.dic
dictionary named 'cif_core.dic' version 2.4.2 from 2011-04-26.

Automatic conversion script
Id: cif_fix_values 4973 2017-02-22 13:04:09Z antanas 
;
_cod_original_sg_symbol_H-M P-1
_cod_database_code 1547457
_shelx_shelxl_version_number 2014/7
_shelx_space_group_comment
;
The symmetry employed for this shelxl refinement is uniquely defined
by the following loop, which should always be used as a source of
symmetry information in preference to the above space-group names.
They are only intended as comments.
;
_shelx_estimated_absorpt_t_min 0.973
_shelx_estimated_absorpt_t_max 0.986

loop_
_space_group_symop_operation_xyz
'x, y, z'
'-x, -y, -z'

loop_
_atom_site_label
_atom_site_type_symbol
_atom_site_fract_x
_atom_site_fract_y
_atom_site_fract_z
_atom_site_U_iso_or_equiv
_atom_site_adp_type
_atom_site_occupancy
_atom_site_site_symmetry_order
_atom_site_calc_flag
_atom_site_refinement_flags_posn
_atom_site_refinement_flags_adp
N1A N 0.66765(11) 0.31857(7) 0.64695(6) 0.0195(2) Uani 1 1 d . .
N2A N 0.98940(11) 0.17424(8) 0.58945(6) 0.0205(2) Uani 1 1 d . .
N3A N 1.05050(11) 0.18196(8) 0.52281(6) 0.0217(2) Uani 1 1 d . .
N4A N 0.94875(10) 0.23087(7) 0.47049(5) 0.0183(2) Uani 1 1 d . .
N5A N 0.59998(10) 0.25274(7) 0.42953(5) 0.0174(2) Uani 1 1 d . .
N6A N 0.49004(11) 0.31354(8) 0.38942(6) 0.0214(2) Uani 1 1 d . .
N7A N 0.50597(11) 0.40347(8) 0.39292(6) 0.0211(2) Uani 1 1 d . .
N8A N 0.81139(11) 0.50477(8) 0.43626(6) 0.0236(2) Uani 1 1 d . .
C1A C 0.74956(13) 0.22038(9) 0.64584(7) 0.0193(2) Uani 1 1 d . .
H1AA H 0.6814 0.1750 0.6429 0.023 Uiso 1 1 calc R U
H1AB H 0.8071 0.1971 0.6940 0.023 Uiso 1 1 calc R U
C2A C 0.84834(12) 0.21797(8) 0.58017(6) 0.0166(2) Uani 1 1 d . .
C3A C 0.82013(12) 0.25477(8) 0.50372(6) 0.0157(2) Uani 1 1 d . .
C4A C 0.68869(12) 0.30378(8) 0.45963(6) 0.0159(2) Uani 1 1 d . .
C5A C 0.62629(12) 0.40061(8) 0.43624(6) 0.0172(2) Uani 1 1 d . .
C6A C 0.66487(13) 0.49136(9) 0.45675(7) 0.0196(2) Uani 1 1 d . .
H6AA H 0.5956 0.5488 0.4307 0.024 Uiso 1 1 calc R U
H6AB H 0.6551 0.4889 0.5123 0.024 Uiso 1 1 calc R U
C7A C 0.55556(14) 0.31275(10) 0.70341(7) 0.0275(3) Uani 1 1 d . .
H7AA H 0.5010 0.3786 0.7044 0.041 Uiso 1 1 calc R U
H7AB H 0.6003 0.2847 0.7538 0.041 Uiso 1 1 calc R U
H7AC H 0.4901 0.2710 0.6900 0.041 Uiso 1 1 calc R U
C8A C 0.76097(14) 0.38398(9) 0.66467(8) 0.0249(3) Uani 1 1 d . .
H8AA H 0.8387 0.3854 0.6281 0.037 Uiso 1 1 calc R U
H8AB H 0.8026 0.3606 0.7163 0.037 Uiso 1 1 calc R U
H8AC H 0.7046 0.4501 0.6616 0.037 Uiso 1 1 calc R U
C9A C 0.84786(16) 0.58432(10) 0.47110(9) 0.0342(3) Uani 1 1 d . .
H9AA H 0.9471 0.5923 0.4590 0.051 Uiso 1 1 calc R U
H9AB H 0.8393 0.5687 0.5265 0.051 Uiso 1 1 calc R U
H9AC H 0.7816 0.6453 0.4511 0.051 Uiso 1 1 calc R U
C10A C 0.82282(16) 0.52861(10) 0.35378(8) 0.0313(3) Uani 1 1 d . .
H10A H 0.7848 0.4804 0.3298 0.047 Uiso 1 1 calc R U
H10B H 0.9243 0.5274 0.3410 0.047 Uiso 1 1 calc R U
H10C H 0.7671 0.5941 0.3352 0.047 Uiso 1 1 calc R U
C11A C 0.98749(13) 0.25522(10) 0.39082(7) 0.0223(2) Uani 1 1 d . .
H11A H 1.0934 0.2370 0.3869 0.027 Uiso 1 1 calc R U
H11B H 0.9606 0.3269 0.3737 0.027 Uiso 1 1 calc R U
C12A C 0.91390(13) 0.20357(9) 0.33861(7) 0.0197(2) Uani 1 1 d . .
C13A C 0.95157(13) 0.10270(9) 0.34242(7) 0.0233(3) Uani 1 1 d . .
H13A H 1.0238 0.0659 0.3782 0.028 Uiso 1 1 calc R U
C14A C 0.88408(14) 0.05536(10) 0.29417(7) 0.0256(3) Uani 1 1 d . .
H14A H 0.9107 -0.0135 0.2969 0.031 Uiso 1 1 calc R U
C15A C 0.77790(14) 0.10891(10) 0.24211(7) 0.0245(3) Uani 1 1 d . .
H15A H 0.7324 0.0770 0.2087 0.029 Uiso 1 1 calc R U
C16A C 0.73850(14) 0.20923(9) 0.23901(7) 0.0232(3) Uani 1 1 d . .
H16A H 0.6646 0.2458 0.2041 0.028 Uiso 1 1 calc R U
C17A C 0.80667(13) 0.25635(9) 0.28682(7) 0.0207(2) Uani 1 1 d . .
H17A H 0.7797 0.3252 0.2841 0.025 Uiso 1 1 calc R U
C18A C 0.60901(13) 0.14676(9) 0.43769(7) 0.0196(2) Uani 1 1 d . .
H18A H 0.7070 0.1167 0.4245 0.023 Uiso 1 1 calc R U
H18B H 0.5392 0.1328 0.4015 0.023 Uiso 1 1 calc R U
C19A C 0.57763(12) 0.10097(8) 0.51749(7) 0.0181(2) Uani 1 1 d . .
C20A C 0.44765(13) 0.13302(9) 0.55073(7) 0.0234(3) Uani 1 1 d . .
H20A H 0.3781 0.1841 0.5230 0.028 Uiso 1 1 calc R U
C21A C 0.41939(14) 0.09071(10) 0.62417(8) 0.0280(3) Uani 1 1 d . .
H21A H 0.3304 0.1126 0.6464 0.034 Uiso 1 1 calc R U
C22A C 0.52074(15) 0.01659(10) 0.66530(8) 0.0267(3) Uani 1 1 d . .
H22A H 0.5022 -0.0114 0.7160 0.032 Uiso 1 1 calc R U
C23A C 0.64914(14) -0.01646(9) 0.63210(7) 0.0243(3) Uani 1 1 d . .
H23A H 0.7183 -0.0677 0.6599 0.029 Uiso 1 1 calc R U
C24A C 0.67704(13) 0.02515(9) 0.55826(7) 0.0207(2) Uani 1 1 d . .
H24A H 0.7647 0.0016 0.5356 0.025 Uiso 1 1 calc R U
N1B N 0.18070(12) -0.01611(8) 0.08257(6) 0.0244(2) Uani 1 1 d . .
N2B N 0.48494(11) 0.08337(8) 0.09652(6) 0.0228(2) Uani 1 1 d . .
N3B N 0.50927(11) 0.17155(8) 0.09971(6) 0.0222(2) Uani 1 1 d . .
N4B N 0.40316(10) 0.23606(7) 0.05940(5) 0.0177(2) Uani 1 1 d . .
N5B N 0.04818(10) 0.25827(7) 0.02083(6) 0.0184(2) Uani 1 1 d . .
N6B N -0.05394(11) 0.31331(8) -0.02856(6) 0.0216(2) Uani 1 1 d . .
N7B N 0.00721(11) 0.33263(8) -0.09437(6) 0.0201(2) Uani 1 1 d . .
N8B N 0.24694(11) 0.23191(8) -0.20721(6) 0.0208(2) Uani 1 1 d . .
C1B C 0.30807(14) 0.00240(9) 0.03913(7) 0.0220(2) Uani 1 1 d . .
H1BA H 0.2840 0.0106 -0.0159 0.026 Uiso 1 1 calc R U
H1BB H 0.3861 -0.0554 0.0521 0.026 Uiso 1 1 calc R U
C2B C 0.36222(13) 0.09109(9) 0.05398(6) 0.0186(2) Uani 1 1 d . .
C3B C 0.30816(12) 0.18926(8) 0.02949(6) 0.0163(2) Uani 1 1 d . .
C4B C 0.17756(12) 0.24217(8) -0.01349(6) 0.0159(2) Uani 1 1 d . .
C5B C 0.14967(12) 0.29033(8) -0.08765(6) 0.0166(2) Uani 1 1 d . .
C6B C 0.24670(13) 0.30086(9) -0.15469(6) 0.0195(2) Uani 1 1 d . .
H6BA H 0.2187 0.3681 -0.1840 0.023 Uiso 1 1 calc R U
H6BB H 0.3467 0.2944 -0.1350 0.023 Uiso 1 1 calc R U
C7B C 0.12282(18) -0.09389(11) 0.05501(10) 0.0382(4) Uani 1 1 d . .
H7BA H 0.1014 -0.0750 0.0001 0.057 Uiso 1 1 calc R U
H7BB H 0.0341 -0.1041 0.0817 0.057 Uiso 1 1 calc R U
H7BC H 0.1942 -0.1547 0.0647 0.057 Uiso 1 1 calc R U
C8B C 0.21803(17) -0.04614(10) 0.16345(8) 0.0329(3) Uani 1 1 d . .
H8BA H 0.2853 -0.1088 0.1716 0.049 Uiso 1 1 calc R U
H8BB H 0.1303 -0.0534 0.1920 0.049 Uiso 1 1 calc R U
H8BC H 0.2636 0.0037 0.1812 0.049 Uiso 1 1 calc R U
C9B C 0.30955(18) 0.13247(10) -0.17237(8) 0.0343(3) Uani 1 1 d . .
H9BA H 0.2473 0.1086 -0.1319 0.051 Uiso 1 1 calc R U
H9BB H 0.4054 0.1315 -0.1506 0.051 Uiso 1 1 calc R U
H9BC H 0.3183 0.0902 -0.2110 0.051 Uiso 1 1 calc R U
C10B C 0.10517(14) 0.23607(10) -0.24090(7) 0.0264(3) Uani 1 1 d . .
H10D H 0.0635 0.3042 -0.2621 0.040 Uiso 1 1 calc R U
H10E H 0.0423 0.2099 -0.2017 0.040 Uiso 1 1 calc R U
H10F H 0.1142 0.1969 -0.2816 0.040 Uiso 1 1 calc R U
C11B C 0.39732(13) 0.34138(9) 0.05693(7) 0.0200(2) Uani 1 1 d . .
H11C H 0.4670 0.3506 0.0954 0.024 Uiso 1 1 calc R U
H11D H 0.2996 0.3710 0.0709 0.024 Uiso 1 1 calc R U
C12B C 0.43118(12) 0.39435(9) -0.02000(7) 0.0179(2) Uani 1 1 d . .
C13B C 0.56535(13) 0.36946(9) -0.05172(7) 0.0227(2) Uani 1 1 d . .
H13B H 0.6359 0.3183 -0.0248 0.027 Uiso 1 1 calc R U
C14B C 0.59623(15) 0.41898(10) -0.12233(8) 0.0287(3) Uani 1 1 d . .
H14B H 0.6881 0.4021 -0.1435 0.034 Uiso 1 1 calc R U
C15B C 0.49295(16) 0.49331(10) -0.16224(8) 0.0293(3) Uani 1 1 d . .
H15B H 0.5132 0.5261 -0.2112 0.035 Uiso 1 1 calc R U
C16B C 0.36057(15) 0.51926(10) -0.13033(8) 0.0267(3) Uani 1 1 d . .
H16B H 0.2904 0.5707 -0.1571 0.032 Uiso 1 1 calc R U
C17B C 0.33005(13) 0.47029(9) -0.05923(7) 0.0215(2) Uani 1 1 d . .
H17B H 0.2394 0.4889 -0.0374 0.026 Uiso 1 1 calc R U
C18B C 0.01366(13) 0.22752(10) 0.10065(7) 0.0216(2) Uani 1 1 d . .
H18C H 0.0476 0.1561 0.1157 0.026 Uiso 1 1 calc R U
H18D H -0.0923 0.2409 0.1061 0.026 Uiso 1 1 calc R U
C19B C 0.08365(12) 0.28085(9) 0.15297(7) 0.0193(2) Uani 1 1 d . .
C20B C 0.19213(13) 0.23035(9) 0.20479(7) 0.0210(2) Uani 1 1 d . .
H20B H 0.2217 0.1617 0.2078 0.025 Uiso 1 1 calc R U
C21B C 0.25794(14) 0.27923(9) 0.25231(7) 0.0231(3) Uani 1 1 d . .
H21B H 0.3329 0.2441 0.2872 0.028 Uiso 1 1 calc R U
C22B C 0.21439(15) 0.37904(10) 0.24888(7) 0.0255(3) Uani 1 1 d . .
H22B H 0.2582 0.4122 0.2820 0.031 Uiso 1 1 calc R U
C23B C 0.10677(15) 0.43059(10) 0.19708(8) 0.0270(3) Uani 1 1 d . .
H23B H 0.0773 0.4992 0.1944 0.032 Uiso 1 1 calc R U
C24B C 0.04205(14) 0.38164(10) 0.14909(7) 0.0246(3) Uani 1 1 d . .
H24B H -0.0312 0.4172 0.1133 0.030 Uiso 1 1 calc R U

loop_
_atom_site_aniso_label
_atom_site_aniso_U_11
_atom_site_aniso_U_22
_atom_site_aniso_U_33
_atom_site_aniso_U_23
_atom_site_aniso_U_13
_atom_site_aniso_U_12
N1A 0.0205(5) 0.0197(5) 0.0178(5) -0.0027(4) -0.0009(4) -0.0028(4)
N2A 0.0217(5) 0.0214(5) 0.0170(5) -0.0030(4) -0.0047(4) -0.0002(4)
N3A 0.0176(5) 0.0262(5) 0.0193(5) -0.0025(4) -0.0059(4) 0.0005(4)
N4A 0.0147(4) 0.0227(5) 0.0159(5) -0.0011(4) -0.0023(4) -0.0014(4)
N5A 0.0161(4) 0.0196(5) 0.0152(4) -0.0005(4) -0.0032(4) -0.0024(4)
N6A 0.0176(5) 0.0253(5) 0.0193(5) -0.0015(4) -0.0058(4) -0.0003(4)
N7A 0.0196(5) 0.0226(5) 0.0188(5) -0.0003(4) -0.0035(4) -0.0009(4)
N8A 0.0187(5) 0.0201(5) 0.0317(6) -0.0031(4) -0.0002(4) -0.0042(4)
C1A 0.0238(6) 0.0183(6) 0.0152(5) -0.0012(4) -0.0006(4) -0.0039(5)
C2A 0.0198(5) 0.0146(5) 0.0150(5) -0.0016(4) -0.0039(4) -0.0026(4)
C3A 0.0157(5) 0.0153(5) 0.0154(5) -0.0009(4) -0.0014(4) -0.0024(4)
C4A 0.0147(5) 0.0190(5) 0.0133(5) -0.0009(4) -0.0002(4) -0.0031(4)
C5A 0.0159(5) 0.0194(6) 0.0143(5) 0.0009(4) -0.0005(4) -0.0016(4)
C6A 0.0195(6) 0.0177(6) 0.0199(6) -0.0005(4) -0.0002(4) -0.0012(4)
C7A 0.0258(6) 0.0326(7) 0.0230(6) -0.0050(5) 0.0030(5) -0.0020(5)
C8A 0.0267(6) 0.0202(6) 0.0279(6) -0.0065(5) -0.0043(5) -0.0024(5)
C9A 0.0289(7) 0.0245(7) 0.0507(9) -0.0084(6) -0.0059(6) -0.0070(6)
C10A 0.0308(7) 0.0269(7) 0.0353(8) -0.0002(6) 0.0112(6) -0.0082(6)
C11A 0.0184(6) 0.0315(7) 0.0168(6) -0.0019(5) 0.0015(4) -0.0065(5)
C12A 0.0175(5) 0.0258(6) 0.0148(5) -0.0012(5) 0.0029(4) -0.0033(5)
C13A 0.0189(6) 0.0262(6) 0.0208(6) 0.0013(5) 0.0006(5) 0.0013(5)
C14A 0.0275(6) 0.0214(6) 0.0262(6) -0.0026(5) 0.0048(5) -0.0018(5)
C15A 0.0275(6) 0.0273(6) 0.0199(6) -0.0047(5) 0.0029(5) -0.0079(5)
C16A 0.0251(6) 0.0259(6) 0.0162(5) 0.0017(5) -0.0029(5) -0.0034(5)
C17A 0.0235(6) 0.0206(6) 0.0160(5) 0.0001(4) 0.0007(4) -0.0021(5)
C18A 0.0214(6) 0.0195(6) 0.0184(5) -0.0046(4) -0.0013(4) -0.0043(5)
C19A 0.0187(5) 0.0174(5) 0.0198(6) -0.0046(4) -0.0005(4) -0.0063(4)
C20A 0.0200(6) 0.0224(6) 0.0274(6) -0.0045(5) 0.0014(5) -0.0024(5)
C21A 0.0249(6) 0.0296(7) 0.0314(7) -0.0073(6) 0.0094(5) -0.0076(5)
C22A 0.0326(7) 0.0250(6) 0.0247(6) -0.0024(5) 0.0058(5) -0.0129(5)
C23A 0.0269(6) 0.0195(6) 0.0260(6) 0.0000(5) -0.0021(5) -0.0065(5)
C24A 0.0189(6) 0.0199(6) 0.0239(6) -0.0043(5) 0.0001(5) -0.0045(5)
N1B 0.0257(5) 0.0206(5) 0.0262(6) 0.0000(4) 0.0012(4) -0.0062(4)
N2B 0.0212(5) 0.0236(5) 0.0203(5) 0.0013(4) -0.0028(4) 0.0004(4)
N3B 0.0191(5) 0.0253(5) 0.0193(5) 0.0008(4) -0.0060(4) -0.0002(4)
N4B 0.0155(4) 0.0199(5) 0.0157(5) 0.0005(4) -0.0034(4) -0.0016(4)
N5B 0.0153(5) 0.0220(5) 0.0164(5) -0.0006(4) -0.0021(4) -0.0019(4)
N6B 0.0175(5) 0.0260(5) 0.0193(5) -0.0012(4) -0.0042(4) -0.0007(4)
N7B 0.0195(5) 0.0212(5) 0.0181(5) -0.0009(4) -0.0036(4) -0.0013(4)
N8B 0.0225(5) 0.0229(5) 0.0158(5) -0.0019(4) -0.0029(4) -0.0028(4)
C1B 0.0280(6) 0.0190(6) 0.0171(5) 0.0004(4) 0.0012(5) -0.0026(5)
C2B 0.0196(5) 0.0192(6) 0.0148(5) 0.0006(4) 0.0003(4) -0.0010(4)
C3B 0.0151(5) 0.0195(5) 0.0133(5) -0.0005(4) -0.0005(4) -0.0028(4)
C4B 0.0152(5) 0.0161(5) 0.0163(5) -0.0016(4) -0.0012(4) -0.0033(4)
C5B 0.0175(5) 0.0156(5) 0.0164(5) -0.0011(4) -0.0036(4) -0.0036(4)
C6B 0.0203(6) 0.0230(6) 0.0154(5) -0.0010(4) -0.0021(4) -0.0071(5)
C7B 0.0400(8) 0.0282(7) 0.0486(9) -0.0044(7) -0.0013(7) -0.0144(6)
C8B 0.0446(8) 0.0261(7) 0.0252(7) 0.0030(5) 0.0082(6) -0.0060(6)
C9B 0.0477(9) 0.0262(7) 0.0230(7) -0.0022(5) -0.0016(6) 0.0075(6)
C10B 0.0289(7) 0.0333(7) 0.0191(6) -0.0028(5) -0.0033(5) -0.0126(6)
C11B 0.0219(6) 0.0203(6) 0.0185(6) -0.0043(4) -0.0016(4) -0.0051(5)
C12B 0.0181(5) 0.0189(5) 0.0185(5) -0.0045(4) -0.0012(4) -0.0065(4)
C13B 0.0188(6) 0.0244(6) 0.0262(6) -0.0081(5) -0.0002(5) -0.0042(5)
C14B 0.0273(7) 0.0328(7) 0.0316(7) -0.0134(6) 0.0103(5) -0.0130(6)
C15B 0.0405(8) 0.0295(7) 0.0227(6) -0.0044(5) 0.0063(6) -0.0195(6)
C16B 0.0328(7) 0.0223(6) 0.0253(6) 0.0003(5) -0.0034(5) -0.0101(5)
C17B 0.0202(6) 0.0210(6) 0.0237(6) -0.0026(5) -0.0015(5) -0.0055(5)
C18B 0.0193(6) 0.0285(6) 0.0167(5) -0.0005(5) 0.0024(4) -0.0068(5)
C19B 0.0173(5) 0.0235(6) 0.0158(5) -0.0006(4) 0.0036(4) -0.0032(4)
C20B 0.0259(6) 0.0179(6) 0.0175(6) 0.0002(4) 0.0008(5) -0.0027(5)
C21B 0.0265(6) 0.0250(6) 0.0164(5) 0.0003(5) -0.0022(5) -0.0042(5)
C22B 0.0316(7) 0.0258(6) 0.0209(6) -0.0050(5) 0.0053(5) -0.0093(5)
C23B 0.0310(7) 0.0198(6) 0.0288(7) -0.0033(5) 0.0072(5) -0.0020(5)
C24B 0.0205(6) 0.0253(6) 0.0234(6) 0.0016(5) 0.0016(5) 0.0024(5)

loop_
_atom_type_symbol
_atom_type_description
_atom_type_scat_dispersion_real
_atom_type_scat_dispersion_imag
_atom_type_scat_source
C C 0.0033 0.0016 'International Tables Vol C Tables 4.2.6.8 and 6.1.1.4'
H H 0.0000 0.0000 'International Tables Vol C Tables 4.2.6.8 and 6.1.1.4'
N N 0.0061 0.0033 'International Tables Vol C Tables 4.2.6.8 and 6.1.1.4'

loop_
_geom_angle_atom_site_label_1
_geom_angle_atom_site_label_2
_geom_angle_atom_site_label_3
_geom_angle
C8A N1A C7A 109.67(10)
C8A N1A C1A 111.24(9)
C7A N1A C1A 109.44(10)
N3A N2A C2A 109.22(9)
N2A N3A N4A 107.31(9)
N3A N4A C3A 110.88(9)
N3A N4A C11A 119.73(10)
C3A N4A C11A 129.30(10)
N6A N5A C4A 110.92(10)
N6A N5A C18A 119.97(9)
C4A N5A C18A 129.08(10)
N7A N6A N5A 107.44(9)
N6A N7A C5A 109.21(10)
C10A N8A C9A 109.38(11)
C10A N8A C6A 110.85(10)
C9A N8A C6A 109.01(10)
N1A C1A C2A 112.36(10)
N2A C2A C3A 108.42(10)
N2A C2A C1A 121.87(10)
C3A C2A C1A 129.70(11)
N4A C3A C2A 104.16(10)
N4A C3A C4A 122.48(10)
C2A C3A C4A 133.27(10)
N5A C4A C5A 104.36(10)
N5A C4A C3A 121.91(10)
C5A C4A C3A 133.70(10)
N7A C5A C4A 108.06(10)
N7A C5A C6A 121.61(10)
C4A C5A C6A 130.09(10)
N8A C6A C5A 113.41(10)
N4A C11A C12A 112.71(10)
C17A C12A C13A 119.17(11)
C17A C12A C11A 120.25(11)
C13A C12A C11A 120.57(11)
C12A C13A C14A 120.49(12)
C15A C14A C13A 119.89(12)
C16A C15A C14A 119.76(12)
C15A C16A C17A 120.23(12)
C12A C17A C16A 120.44(12)
N5A C18A C19A 112.14(9)
C24A C19A C20A 119.19(11)
C24A C19A C18A 120.27(11)
C20A C19A C18A 120.53(11)
C21A C20A C19A 120.29(12)
C20A C21A C22A 120.21(12)
C23A C22A C21A 119.69(12)
C22A C23A C24A 120.18(12)
C19A C24A C23A 120.41(11)
C8B N1B C7B 109.29(11)
C8B N1B C1B 110.68(11)
C7B N1B C1B 108.92(11)
N3B N2B C2B 109.10(10)
N2B N3B N4B 107.51(9)
N3B N4B C3B 110.96(10)
N3B N4B C11B 119.60(9)
C3B N4B C11B 129.30(10)
N6B N5B C4B 110.85(9)
N6B N5B C18B 120.27(10)
C4B N5B C18B 128.82(10)
N7B N6B N5B 107.36(9)
N6B N7B C5B 109.41(10)
C9B N8B C10B 111.04(11)
C9B N8B C6B 112.14(10)
C10B N8B C6B 112.94(10)
N1B C1B C2B 113.35(10)
N2B C2B C3B 108.31(10)
N2B C2B C1B 121.43(11)
C3B C2B C1B 130.25(11)
N4B C3B C2B 104.12(10)
N4B C3B C4B 122.38(10)
C2B C3B C4B 133.37(10)
N5B C4B C5B 104.40(10)
N5B C4B C3B 121.39(10)
C5B C4B C3B 134.08(10)
N7B C5B C4B 107.97(10)
N7B C5B C6B 120.89(10)
C4B C5B C6B 131.14(11)
N8B C6B C5B 116.86(10)
N4B C11B C12B 113.18(9)
C17B C12B C13B 119.29(11)
C17B C12B C11B 120.12(11)
C13B C12B C11B 120.57(11)
C14B C13B C12B 120.29(12)
C13B C14B C15B 120.10(12)
C16B C15B C14B 119.72(12)
C15B C16B C17B 120.20(13)
C12B C17B C16B 120.37(12)
N5B C18B C19B 111.41(9)
C20B C19B C24B 118.89(11)
C20B C19B C18B 120.45(11)
C24B C19B C18B 120.65(11)
C19B C20B C21B 120.65(11)
C22B C21B C20B 120.06(12)
C21B C22B C23B 119.95(12)
C22B C23B C24B 119.86(12)
C23B C24B C19B 120.58(12)

loop_
_geom_bond_atom_site_label_1
_geom_bond_atom_site_label_2
_geom_bond_distance
N1A C8A 1.4525(15)
N1A C7A 1.4591(16)
N1A C1A 1.4624(15)
N2A N3A 1.3143(14)
N2A C2A 1.3590(15)
N3A N4A 1.3462(14)
N4A C3A 1.3604(14)
N4A C11A 1.4630(15)
N5A N6A 1.3398(14)
N5A C4A 1.3608(14)
N5A C18A 1.4615(15)
N6A N7A 1.3135(15)
N7A C5A 1.3639(15)
N8A C10A 1.4584(18)
N8A C9A 1.4617(16)
N8A C6A 1.4622(15)
C1A C2A 1.4940(16)
C2A C3A 1.3805(15)
C3A C4A 1.4635(15)
C4A C5A 1.3784(16)
C5A C6A 1.4919(16)
C11A C12A 1.5138(16)
C12A C17A 1.3883(17)
C12A C13A 1.3918(18)
C13A C14A 1.3926(18)
C14A C15A 1.3881(19)
C15A C16A 1.3871(18)
C16A C17A 1.3887(17)
C18A C19A 1.5083(16)
C19A C24A 1.3881(17)
C19A C20A 1.3944(16)
C20A C21A 1.3873(19)
C21A C22A 1.387(2)
C22A C23A 1.3855(19)
C23A C24A 1.3897(18)
N1B C8B 1.4564(17)
N1B C7B 1.4619(17)
N1B C1B 1.4634(16)
N2B N3B 1.3128(15)
N2B C2B 1.3618(15)
N3B N4B 1.3407(14)
N4B C3B 1.3609(14)
N4B C11B 1.4676(15)
N5B N6B 1.3440(14)
N5B C4B 1.3619(14)
N5B C18B 1.4669(15)
N6B N7B 1.3126(14)
N7B C5B 1.3644(15)
N8B C9B 1.4505(17)
N8B C10B 1.4531(16)
N8B C6B 1.4602(15)
C1B C2B 1.4937(16)
C2B C3B 1.3802(16)
C3B C4B 1.4624(15)
C4B C5B 1.3807(16)
C5B C6B 1.5048(16)
C11B C12B 1.5057(16)
C12B C17B 1.3874(17)
C12B C13B 1.3949(16)
C13B C14B 1.3863(19)
C14B C15B 1.391(2)
C15B C16B 1.384(2)
C16B C17B 1.3895(18)
C18B C19B 1.5131(16)
C19B C20B 1.3871(17)
C19B C24B 1.3936(17)
C20B C21B 1.3897(17)
C21B C22B 1.3833(18)
C22B C23B 1.3858(19)
C23B C24B 1.3908(19)

loop_
_geom_torsion_atom_site_label_1
_geom_torsion_atom_site_label_2
_geom_torsion_atom_site_label_3
_geom_torsion_atom_site_label_4
_geom_torsion
C2A N2A N3A N4A 0.10(13)
N2A N3A N4A C3A -0.22(13)
N2A N3A N4A C11A 176.75(10)
C4A N5A N6A N7A 0.06(13)
C18A N5A N6A N7A 178.32(10)
N5A N6A N7A C5A -0.60(13)
C8A N1A C1A C2A -68.94(12)
C7A N1A C1A C2A 169.71(10)
N3A N2A C2A C3A 0.05(13)
N3A N2A C2A C1A 179.40(10)
N1A C1A C2A N2A 131.12(11)
N1A C1A C2A C3A -49.69(16)
N3A N4A C3A C2A 0.24(12)
C11A N4A C3A C2A -176.36(11)
N3A N4A C3A C4A -176.73(10)
C11A N4A C3A C4A 6.67(18)
N2A C2A C3A N4A -0.17(12)
C1A C2A C3A N4A -179.45(11)
N2A C2A C3A C4A 176.32(12)
C1A C2A C3A C4A -3.0(2)
N6A N5A C4A C5A 0.49(12)
C18A N5A C4A C5A -177.57(11)
N6A N5A C4A C3A -177.73(10)
C18A N5A C4A C3A 4.21(18)
N4A C3A C4A N5A 86.84(14)
C2A C3A C4A N5A -89.12(16)
N4A C3A C4A C5A -90.77(16)
C2A C3A C4A C5A 93.27(18)
N6A N7A C5A C4A 0.91(13)
N6A N7A C5A C6A -174.09(10)
N5A C4A C5A N7A -0.83(12)
C3A C4A C5A N7A 177.07(12)
N5A C4A C5A C6A 173.61(11)
C3A C4A C5A C6A -8.5(2)
C10A N8A C6A C5A 70.10(13)
C9A N8A C6A C5A -169.45(11)
N7A C5A C6A N8A -126.01(12)
C4A C5A C6A N8A 60.20(16)
N3A N4A C11A C12A 115.03(12)
C3A N4A C11A C12A -68.63(16)
N4A C11A C12A C17A 110.09(13)
N4A C11A C12A C13A -69.20(14)
C17A C12A C13A C14A 0.91(18)
C11A C12A C13A C14A -179.79(11)
C12A C13A C14A C15A -0.34(19)
C13A C14A C15A C16A -0.69(19)
C14A C15A C16A C17A 1.15(19)
C13A C12A C17A C16A -0.45(18)
C11A C12A C17A C16A -179.76(11)
C15A C16A C17A C12A -0.57(18)
N6A N5A C18A C19A -108.84(12)
C4A N5A C18A C19A 69.07(15)
N5A C18A C19A C24A -124.37(11)
N5A C18A C19A C20A 56.71(14)
C24A C19A C20A C21A 1.13(18)
C18A C19A C20A C21A -179.94(11)
C19A C20A C21A C22A 0.44(19)
C20A C21A C22A C23A -1.37(19)
C21A C22A C23A C24A 0.73(19)
C20A C19A C24A C23A -1.78(17)
C18A C19A C24A C23A 179.29(10)
C22A C23A C24A C19A 0.86(18)
C2B N2B N3B N4B -0.10(13)
N2B N3B N4B C3B 0.02(13)
N2B N3B N4B C11B 176.16(10)
C4B N5B N6B N7B 0.32(13)
C18B N5B N6B N7B 177.87(10)
N5B N6B N7B C5B -0.24(12)
C8B N1B C1B C2B -68.96(13)
C7B N1B C1B C2B 170.86(11)
N3B N2B C2B C3B 0.14(13)
N3B N2B C2B C1B 179.01(10)
N1B C1B C2B N2B 106.28(13)
N1B C1B C2B C3B -75.12(16)
N3B N4B C3B C2B 0.06(12)
C11B N4B C3B C2B -175.60(11)
N3B N4B C3B C4B 176.49(10)
C11B N4B C3B C4B 0.83(18)
N2B C2B C3B N4B -0.12(12)
C1B C2B C3B N4B -178.86(11)
N2B C2B C3B C4B -175.97(12)
C1B C2B C3B C4B 5.3(2)
N6B N5B C4B C5B -0.27(12)
C18B N5B C4B C5B -177.55(11)
N6B N5B C4B C3B 176.16(10)
C18B N5B C4B C3B -1.13(18)
N4B C3B C4B N5B -94.89(14)
C2B C3B C4B N5B 80.34(17)
N4B C3B C4B C5B 80.29(17)
C2B C3B C4B C5B -104.48(17)
N6B N7B C5B C4B 0.08(13)
N6B N7B C5B C6B -179.84(10)
N5B C4B C5B N7B 0.12(12)
C3B C4B C5B N7B -175.64(12)
N5B C4B C5B C6B -179.98(11)
C3B C4B C5B C6B 4.3(2)
C9B N8B C6B C5B -67.50(14)
C10B N8B C6B C5B 58.88(14)
N7B C5B C6B N8B -84.29(14)
C4B C5B C6B N8B 95.81(14)
N3B N4B C11B C12B 110.59(12)
C3B N4B C11B C12B -74.08(15)
N4B C11B C12B C17B 120.41(12)
N4B C11B C12B C13B -61.20(14)
C17B C12B C13B C14B -1.14(17)
C11B C12B C13B C14B -179.54(11)
C12B C13B C14B C15B -0.54(18)
C13B C14B C15B C16B 1.60(19)
C14B C15B C16B C17B -0.98(19)
C13B C12B C17B C16B 1.76(17)
C11B C12B C17B C16B -179.83(11)
C15B C16B C17B C12B -0.71(18)
N6B N5B C18B C19B -108.91(12)
C4B N5B C18B C19B 68.15(15)
N5B C18B C19B C20B -112.93(12)
N5B C18B C19B C24B 65.98(14)
C24B C19B C20B C21B 0.28(18)
C18B C19B C20B C21B 179.21(11)
C19B C20B C21B C22B 0.72(18)
C20B C21B C22B C23B -1.11(19)
C21B C22B C23B C24B 0.50(19)
C22B C23B C24B C19B 0.51(19)
C20B C19B C24B C23B -0.90(18)
C18B C19B C24B C23B -179.83(11)
